data_7054169
loop_
_publ_author_name
'Siddle, Jamie S.'
'Ward, Richard M.'
'Collings, Jonathan C.'
'Rutter, Simon R.'
'Porr\'es, Laurent'
'Applegarth, Lucas'
'Beeby, Andrew'
'Batsanov, Andrei S.'
'Thompson, Amber L.'
'Howard, Judith A. K.'
'Boucekkine, Abdou'
'Costuas, Karine'
'Halet, Jean-Fran\,cois'
'Marder, Todd B.'

_publ_section_title
;
 Synthesis, photophysics and molecular structures of luminescent
 2,5-bis(phenylethynyl)thiophenes (BPETs)
;
_journal_issue 6
_journal_name_full 'New Journal of Chemistry'
_journal_page_first 841
_journal_page_last 851
_journal_paper_doi 10.1039/b701172e
_journal_volume 31
_journal_year 2007
_chemical_formula_moiety 'C22 H16 S'
_chemical_formula_sum 'C22 H16 S'
_chemical_formula_weight 312.41
_chemical_melting_point 441.3(2)
_chemical_name_systematic
;
2,5-bis(p-methylphenylethynyl)thiophene
;
_space_group_IT_number 14
_symmetry_cell_setting monoclinic
_symmetry_space_group_name_Hall '-P 2yn'
_symmetry_space_group_name_H-M 'P 1 21/n 1'
_atom_sites_solution_hydrogens difmap
_atom_sites_solution_primary direct
_atom_sites_solution_secondary difmap
_audit_creation_method SHELXL-97
_cell_angle_alpha 90.00
_cell_angle_beta 112.217(10)
_cell_angle_gamma 90.00
_cell_formula_units_Z 4
_cell_length_a 16.0717(15)
_cell_length_b 5.0902(5)
_cell_length_c 21.2336(19)
_cell_measurement_reflns_used 5758
_cell_measurement_temperature 120(2)
_cell_measurement_theta_max 29.00
_cell_measurement_theta_min 2.74
_cell_volume 1608.1(3)
_computing_cell_refinement 'SAINT version 6.45A (Bruker, 2003)'
_computing_data_collection 'SMART version 5.049 (Bruker, 1998)'
_computing_data_reduction 'SAINT version 6.45A (Bruker, 2003)'
_computing_molecular_graphics 'SHELXTL version 6.14 (Bruker, 2003)'
_computing_publication_material 'SHELXTL version 6.14 (Bruker, 2003)'
_computing_structure_refinement 'SHELXTL version 6.14 (Bruker, 2003)'
_computing_structure_solution 'SHELXTL version 6.14 (Bruker, 2003)'
_diffrn_ambient_temperature 120(2)
_diffrn_detector_area_resol_mean 8
_diffrn_measured_fraction_theta_full 0.998
_diffrn_measured_fraction_theta_max 0.998
_diffrn_measurement_device_type 'Siemens SMART 1K CCD area detector'
_diffrn_measurement_method '\w scans'
_diffrn_radiation_monochromator graphite
_diffrn_radiation_source 'fine-focus sealed tube'
_diffrn_radiation_type MoK\a
_diffrn_radiation_wavelength 0.71073
_diffrn_reflns_av_R_equivalents 0.0475
_diffrn_reflns_av_sigmaI/netI 0.0433
_diffrn_reflns_limit_h_max 21
_diffrn_reflns_limit_h_min -21
_diffrn_reflns_limit_k_max 6
_diffrn_reflns_limit_k_min -6
_diffrn_reflns_limit_l_max 28
_diffrn_reflns_limit_l_min -28
_diffrn_reflns_number 17948
_diffrn_reflns_theta_full 29.00
_diffrn_reflns_theta_max 29.00
_diffrn_reflns_theta_min 1.37
_diffrn_standards_number 0
_exptl_absorpt_coefficient_mu 0.198
_exptl_absorpt_correction_type none
_exptl_crystal_colour 'light brown'
_exptl_crystal_density_diffrn 1.290
_exptl_crystal_density_method 'not measured'
_exptl_crystal_description prism
_exptl_crystal_F_000 656
_exptl_crystal_size_max 0.35
_exptl_crystal_size_mid 0.13
_exptl_crystal_size_min 0.08
_refine_diff_density_max 0.353
_refine_diff_density_min -0.272
_refine_diff_density_rms 0.053
_refine_ls_extinction_method none
_refine_ls_goodness_of_fit_ref 1.022
_refine_ls_hydrogen_treatment refall
_refine_ls_matrix_type full
_refine_ls_number_parameters 272
_refine_ls_number_reflns 4255
_refine_ls_number_restraints 0
_refine_ls_restrained_S_all 1.022
_refine_ls_R_factor_all 0.0688
_refine_ls_R_factor_gt 0.0464
_refine_ls_shift/su_max 0.000
_refine_ls_shift/su_mean 0.000
_refine_ls_structure_factor_coef Fsqd
_refine_ls_weighting_details 'calc w=1/[\s^2^(Fo^2^)+(0.0449P)^2^+0.7678P] where P=(Fo^2^+2Fc^2^)/3'
_refine_ls_weighting_scheme calc
_refine_ls_wR_factor_gt 0.1001
_refine_ls_wR_factor_ref 0.1087
_reflns_number_gt 3243
_reflns_number_total 4255
_reflns_threshold_expression I>2\s(I)
_cod_data_source_file b701172e.txt
_cod_data_source_block (1b)
_cod_depositor_comments
;
The following automatic conversions were performed:

'_symmetry_cell_setting' value 'Monoclinic' changed to 'monoclinic'
according to
/usr/data/users/saulius/automatic-downloads/retrospective/RSC/lib/dictionaries/cif_core.dic
dictionary named 'cif_core.dic' version 2.4.2 from 2011-04-26.

Automatic conversion script
Id: cif_fix_values 2281 2013-09-26 08:29:07Z andrius 
;
_cod_original_sg_symbol_H-M 'P 21/n'
_cod_database_code 7054169

loop_
_symmetry_equiv_pos_as_xyz
'x, y, z'
'-x+1/2, y+1/2, -z+1/2'
'-x, -y, -z'
'x-1/2, -y-1/2, z-1/2'

loop_
_atom_site_label
_atom_site_type_symbol
_atom_site_fract_x
_atom_site_fract_y
_atom_site_fract_z
_atom_site_U_iso_or_equiv
_atom_site_adp_type
_atom_site_occupancy
_atom_site_symmetry_multiplicity
_atom_site_calc_flag
S1 S 0.45063(3) 0.91711(8) 0.23334(2) 0.02171(11) Uani 1 1 d
C2 C 0.52393(10) 1.0970(3) 0.20831(8) 0.0207(3) Uani 1 1 d
C3 C 0.51632(12) 1.0262(4) 0.14365(9) 0.0262(4) Uani 1 1 d
H3 H 0.5533(13) 1.106(4) 0.1225(10) 0.029(5) Uiso 1 1 d
C4 C 0.45182(12) 0.8292(4) 0.11490(9) 0.0259(4) Uani 1 1 d
H4 H 0.4373(14) 0.759(4) 0.0700(11) 0.038(6) Uiso 1 1 d
C5 C 0.40971(11) 0.7482(3) 0.15721(8) 0.0203(3) Uani 1 1 d
C6 C 0.58067(11) 1.2895(3) 0.25284(8) 0.0214(3) Uani 1 1 d
C7 C 0.62661(11) 1.4485(3) 0.29063(8) 0.0211(3) Uani 1 1 d
C8 C 0.34203(11) 0.5550(3) 0.14575(8) 0.0220(3) Uani 1 1 d
C9 C 0.28599(11) 0.3939(3) 0.13813(8) 0.0207(3) Uani 1 1 d
C10 C 0.85960(13) 2.2149(4) 0.47319(10) 0.0284(4) Uani 1 1 d
H101 H 0.8554(15) 2.210(5) 0.5175(12) 0.048(6) Uiso 1 1 d
H102 H 0.9239(16) 2.180(4) 0.4794(11) 0.045(6) Uiso 1 1 d
H103 H 0.8471(16) 2.387(5) 0.4544(12) 0.051(7) Uiso 1 1 d
C11 C 0.68423(11) 1.6423(3) 0.33608(8) 0.0199(3) Uani 1 1 d
C12 C 0.67575(12) 1.7019(4) 0.39762(9) 0.0248(4) Uani 1 1 d
H12 H 0.6306(13) 1.613(4) 0.4087(10) 0.032(5) Uiso 1 1 d
C13 C 0.73271(12) 1.8849(3) 0.44190(9) 0.0253(4) Uani 1 1 d
H13 H 0.7274(13) 1.920(4) 0.4855(10) 0.033(5) Uiso 1 1 d
C14 C 0.79826(11) 2.0148(3) 0.42577(8) 0.0214(3) Uani 1 1 d
C15 C 0.80553(11) 1.9565(3) 0.36386(8) 0.0231(4) Uani 1 1 d
H15 H 0.8497(14) 2.043(4) 0.3512(10) 0.035(6) Uiso 1 1 d
C16 C 0.74986(12) 1.7731(3) 0.31965(8) 0.0222(3) Uani 1 1 d
H16 H 0.7565(13) 1.737(4) 0.2770(10) 0.031(5) Uiso 1 1 d
C20 C 0.00475(12) -0.3718(4) 0.09202(9) 0.0250(4) Uani 1 1 d
H201 H -0.0364(13) -0.363(4) 0.0457(11) 0.034(5) Uiso 1 1 d
H202 H -0.0297(14) -0.337(4) 0.1196(10) 0.035(5) Uiso 1 1 d
H203 H 0.0297(13) -0.551(4) 0.1035(10) 0.031(5) Uiso 1 1 d
C21 C 0.21708(11) 0.1981(3) 0.12767(8) 0.0199(3) Uani 1 1 d
C22 C 0.18748(12) 0.1286(3) 0.17949(8) 0.0234(4) Uani 1 1 d
H22 H 0.2144(13) 0.210(4) 0.2235(10) 0.032(5) Uiso 1 1 d
C23 C 0.11938(12) -0.0537(3) 0.16767(8) 0.0236(4) Uani 1 1 d
H23 H 0.0988(13) -0.090(4) 0.2048(10) 0.031(5) Uiso 1 1 d
C24 C 0.07843(11) -0.1739(3) 0.10446(8) 0.0205(3) Uani 1 1 d
C25 C 0.10907(12) -0.1061(4) 0.05326(8) 0.0250(4) Uani 1 1 d
H25 H 0.0837(13) -0.186(4) 0.0094(10) 0.031(5) Uiso 1 1 d
C26 C 0.17698(11) 0.0751(3) 0.06426(8) 0.0239(3) Uani 1 1 d
H26 H 0.1984(12) 0.117(4) 0.0274(10) 0.026(5) Uiso 1 1 d

loop_
_atom_site_aniso_label
_atom_site_aniso_U_11
_atom_site_aniso_U_22
_atom_site_aniso_U_33
_atom_site_aniso_U_23
_atom_site_aniso_U_13
_atom_site_aniso_U_12
S1 0.0222(2) 0.0217(2) 0.0222(2) -0.00204(16) 0.00947(16) -0.00295(17)
C2 0.0169(7) 0.0185(8) 0.0257(8) 0.0008(6) 0.0069(6) -0.0003(6)
C3 0.0253(9) 0.0298(9) 0.0254(8) -0.0022(7) 0.0120(7) -0.0078(7)
C4 0.0278(9) 0.0288(9) 0.0215(8) -0.0040(7) 0.0100(7) -0.0068(7)
C5 0.0186(8) 0.0192(8) 0.0201(7) 0.0001(6) 0.0038(6) -0.0002(6)
C6 0.0189(8) 0.0219(8) 0.0253(8) 0.0030(7) 0.0105(7) 0.0032(7)
C7 0.0206(8) 0.0232(8) 0.0220(8) 0.0027(7) 0.0108(7) 0.0042(7)
C8 0.0221(8) 0.0224(8) 0.0200(7) 0.0024(6) 0.0062(6) 0.0042(7)
C9 0.0196(8) 0.0235(8) 0.0165(7) -0.0003(6) 0.0039(6) 0.0030(7)
C10 0.0287(10) 0.0254(10) 0.0274(9) -0.0056(8) 0.0066(8) -0.0029(8)
C11 0.0185(8) 0.0173(8) 0.0224(8) 0.0005(6) 0.0062(6) 0.0023(6)
C12 0.0239(9) 0.0263(9) 0.0269(9) -0.0032(7) 0.0128(7) -0.0033(7)
C13 0.0283(9) 0.0258(9) 0.0235(8) -0.0028(7) 0.0119(7) 0.0004(7)
C14 0.0209(8) 0.0179(8) 0.0236(8) -0.0013(6) 0.0063(7) 0.0033(6)
C15 0.0220(8) 0.0232(9) 0.0249(8) 0.0002(7) 0.0097(7) -0.0008(7)
C16 0.0241(9) 0.0231(8) 0.0205(8) -0.0012(6) 0.0096(7) -0.0002(7)
C20 0.0234(9) 0.0249(9) 0.0249(9) 0.0013(7) 0.0070(7) -0.0045(7)
C21 0.0184(8) 0.0175(8) 0.0218(8) 0.0021(6) 0.0053(6) 0.0009(6)
C22 0.0264(9) 0.0230(9) 0.0187(8) -0.0024(6) 0.0062(7) -0.0030(7)
C23 0.0266(9) 0.0246(9) 0.0212(8) 0.0005(7) 0.0109(7) -0.0022(7)
C24 0.0196(8) 0.0181(7) 0.0227(8) 0.0014(6) 0.0066(6) 0.0001(6)
C25 0.0264(9) 0.0281(9) 0.0191(8) -0.0031(7) 0.0072(7) -0.0049(7)
C26 0.0238(8) 0.0278(9) 0.0204(8) -0.0004(7) 0.0087(7) -0.0041(7)

loop_
_atom_type_symbol
_atom_type_description
_atom_type_scat_dispersion_real
_atom_type_scat_dispersion_imag
_atom_type_scat_source
C C 0.0033 0.0016 'International Tables Vol C Tables 4.2.6.8 and 6.1.1.4'
H H 0.0000 0.0000 'International Tables Vol C Tables 4.2.6.8 and 6.1.1.4'
S S 0.1246 0.1234 'International Tables Vol C Tables 4.2.6.8 and 6.1.1.4'

loop_
_geom_angle_atom_site_label_1
_geom_angle_atom_site_label_2
_geom_angle_atom_site_label_3
_geom_angle
C5 S1 C2 92.21(8)
C3 C2 C6 129.29(15)
C3 C2 S1 110.72(12)
C6 C2 S1 119.99(12)
C2 C3 C4 113.09(15)
C2 C3 H3 121.2(12)
C4 C3 H3 125.7(12)
C5 C4 C3 113.21(15)
C5 C4 H4 122.8(13)
C3 C4 H4 124.0(12)
C4 C5 C8 129.09(15)
C4 C5 S1 110.77(12)
C8 C5 S1 120.14(12)
C7 C6 C2 178.53(17)
C6 C7 C11 178.69(17)
C9 C8 C5 178.10(17)
C8 C9 C21 179.07(17)
C14 C10 H101 111.4(14)
C14 C10 H102 110.4(13)
H101 C10 H102 108.4(18)
C14 C10 H103 111.1(14)
H101 C10 H103 110(2)
H102 C10 H103 105.0(19)
C12 C11 C16 118.63(15)
C12 C11 C7 120.57(15)
C16 C11 C7 120.80(14)
C13 C12 C11 120.33(16)
C13 C12 H12 121.2(12)
C11 C12 H12 118.5(12)
C14 C13 C12 121.14(16)
C14 C13 H13 119.4(12)
C12 C13 H13 119.5(12)
C13 C14 C15 118.16(15)
C13 C14 C10 121.41(15)
C15 C14 C10 120.43(16)
C16 C15 C14 121.27(16)
C16 C15 H15 118.6(12)
C14 C15 H15 120.2(12)
C15 C16 C11 120.46(15)
C15 C16 H16 119.4(12)
C11 C16 H16 120.2(12)
C24 C20 H201 110.0(12)
C24 C20 H202 111.6(12)
H201 C20 H202 106.5(17)
C24 C20 H203 110.9(11)
H201 C20 H203 110.8(17)
H202 C20 H203 106.9(17)
C22 C21 C26 118.24(15)
C22 C21 C9 121.50(15)
C26 C21 C9 120.25(14)
C23 C22 C21 120.51(15)
C23 C22 H22 120.0(12)
C21 C22 H22 119.5(12)
C22 C23 C24 121.49(15)
C22 C23 H23 117.6(11)
C24 C23 H23 120.8(11)
C23 C24 C25 117.69(15)
C23 C24 C20 121.23(15)
C25 C24 C20 121.08(15)
C26 C25 C24 121.51(16)
C26 C25 H25 117.9(12)
C24 C25 H25 120.5(12)
C25 C26 C21 120.55(15)
C25 C26 H26 119.9(11)
C21 C26 H26 119.5(11)

loop_
_geom_bond_atom_site_label_1
_geom_bond_atom_site_label_2
_geom_bond_distance
S1 C5 1.7266(16)
S1 C2 1.7268(17)
C2 C3 1.379(2)
C2 C6 1.426(2)
C3 C4 1.405(2)
C3 H3 0.959(19)
C4 C5 1.377(2)
C4 H4 0.96(2)
C5 C8 1.418(2)
C6 C7 1.182(2)
C7 C11 1.444(2)
C8 C9 1.183(2)
C9 C21 1.443(2)
C10 C14 1.507(2)
C10 H101 0.97(2)
C10 H102 1.01(2)
C10 H103 0.95(2)
C11 C12 1.398(2)
C11 C16 1.398(2)
C12 C13 1.392(2)
C12 H12 0.96(2)
C13 C14 1.392(2)
C13 H13 0.98(2)
C14 C15 1.395(2)
C15 C16 1.385(2)
C15 H15 0.96(2)
C16 H16 0.968(19)
C20 C24 1.500(2)
C20 H201 0.96(2)
C20 H202 0.96(2)
C20 H203 0.99(2)
C21 C22 1.399(2)
C21 C26 1.401(2)
C22 C23 1.384(2)
C22 H22 0.96(2)
C23 C24 1.393(2)
C23 H23 0.98(2)
C24 C25 1.396(2)
C25 C26 1.380(2)
C25 H25 0.95(2)
C26 H26 0.989(19)
